data_7025689
loop_
_publ_author_name
'Zhao, Xiao-Qing'
'Lan, Yanhua'
'Zhao, Bin'
'Cheng, Peng'
'Anson, Christopher E.'
'Powell, Annie K.'

_publ_section_title
;
 Synthesis, structures and magnetic properties of a series of 3d-4f
 tetranuclear Co(II)&#x2082;Ln(III)&#x2082; cubanes.
;
_journal_issue 20
_journal_name_full 'Dalton transactions (Cambridge, England : 2003)'
_journal_page_first 4911
_journal_page_last 4917
_journal_paper_doi 10.1039/c002841j
_journal_volume 39
_journal_year 2010
_chemical_formula_moiety 'C58 H86 Co2 Hod2 N4 O20, 4(C2 H3 N)'
_chemical_formula_sum 'C66 H98 Co2 Ho2 N8 O20'
_chemical_formula_weight 1771.24
_chemical_name_systematic
;
?
;
_space_group_IT_number 14
_symmetry_cell_setting monoclinic
_symmetry_space_group_name_Hall '-P 2yn'
_symmetry_space_group_name_H-M 'P 1 21/n 1'
_atom_sites_solution_hydrogens geom
_atom_sites_solution_primary direct
_atom_sites_solution_secondary difmap
_audit_creation_method SHELXL-97
_cell_angle_alpha 90.00
_cell_angle_beta 100.569(2)
_cell_angle_gamma 90.00
_cell_formula_units_Z 4
_cell_length_a 15.5298(15)
_cell_length_b 18.7934(17)
_cell_length_c 26.786(3)
_cell_measurement_reflns_used 17661
_cell_measurement_temperature 100(2)
_cell_measurement_theta_max 28.13
_cell_measurement_theta_min 2.30
_cell_volume 7685.1(13)
_computing_cell_refinement 'SMART-NT 5.6 (Bruker AXS Inc., 2005)'
_computing_data_collection 'SMART-NT 5.6 (Bruker AXS Inc., 2005)'
_computing_data_reduction 'SAINT+ 6.45 (Bruker AXS Inc., 2003)'
_computing_molecular_graphics 'Diamond 2.1 (Crystal Impact, 1998)'
_computing_publication_material 'SHELXTL 6.14 (BrukerAXS Inc., 2003)'
_computing_structure_refinement 'SHELXTL 6.14 (BrukerAXS Inc., 2003)'
_computing_structure_solution 'SHELXTL 6.14 (BrukerAXS Inc., 2003)'
_diffrn_ambient_temperature 100(2)
_diffrn_detector_area_resol_mean 8.333
_diffrn_measured_fraction_theta_full 0.998
_diffrn_measured_fraction_theta_max 0.918
_diffrn_measurement_device_type 'Bruker SMART Apex'
_diffrn_measurement_method 'CCD area detector'
_diffrn_radiation_monochromator graphite
_diffrn_radiation_source 'rotating anode'
_diffrn_radiation_type MoK\a
_diffrn_radiation_wavelength 0.71073
_diffrn_reflns_av_R_equivalents 0.0185
_diffrn_reflns_av_sigmaI/netI 0.0203
_diffrn_reflns_limit_h_max 20
_diffrn_reflns_limit_h_min -18
_diffrn_reflns_limit_k_max 24
_diffrn_reflns_limit_k_min -24
_diffrn_reflns_limit_l_max 33
_diffrn_reflns_limit_l_min -35
_diffrn_reflns_number 46990
_diffrn_reflns_theta_full 25.00
_diffrn_reflns_theta_max 28.15
_diffrn_reflns_theta_min 1.66
_exptl_absorpt_coefficient_mu 2.532
_exptl_absorpt_correction_T_max 0.620
_exptl_absorpt_correction_T_min 0.537
_exptl_absorpt_correction_type multi-scan
_exptl_absorpt_process_details 'SADABS 2.10 (Bruker AXS Inc., 2005)'
_exptl_crystal_colour pink
_exptl_crystal_density_diffrn 1.531
_exptl_crystal_density_method 'not measured'
_exptl_crystal_description block
_exptl_crystal_F_000 3592
_exptl_crystal_size_max 0.28
_exptl_crystal_size_mid 0.24
_exptl_crystal_size_min 0.21
_refine_diff_density_max 1.666
_refine_diff_density_min -0.707
_refine_diff_density_rms 0.087
_refine_ls_extinction_method none
_refine_ls_goodness_of_fit_ref 1.074
_refine_ls_hydrogen_treatment mixed
_refine_ls_matrix_type full
_refine_ls_number_parameters 934
_refine_ls_number_reflns 17309
_refine_ls_number_restraints 16
_refine_ls_restrained_S_all 1.074
_refine_ls_R_factor_all 0.0300
_refine_ls_R_factor_gt 0.0275
_refine_ls_shift/su_max 0.003
_refine_ls_shift/su_mean 0.000
_refine_ls_structure_factor_coef Fsqd
_refine_ls_weighting_details 'calc w=1/[\s^2^(Fo^2^)+(0.0274P)^2^+12.6114P] where P=(Fo^2^+2Fc^2^)/3'
_refine_ls_weighting_scheme calc
_refine_ls_wR_factor_gt 0.0645
_refine_ls_wR_factor_ref 0.0657
_reflns_number_gt 16269
_reflns_number_total 17309
_reflns_threshold_expression >2sigma(I)
_cod_data_source_file c002841j.txt
_cod_data_source_block zhao414
_cod_original_cell_volume 7685.1(12)
_cod_original_sg_symbol_H-M 'P 21/n'
_cod_database_code 7025689

loop_
_symmetry_equiv_pos_as_xyz
'x, y, z'
'-x+1/2, y+1/2, -z+1/2'
'-x, -y, -z'
'x-1/2, -y-1/2, z-1/2'

loop_
_atom_site_label
_atom_site_type_symbol
_atom_site_fract_x
_atom_site_fract_y
_atom_site_fract_z
_atom_site_U_iso_or_equiv
_atom_site_adp_type
_atom_site_occupancy
_atom_site_symmetry_multiplicity
_atom_site_calc_flag
_atom_site_refinement_flags
_atom_site_disorder_assembly
_atom_site_disorder_group
Ho1 Ho 0.421676(7) 0.191159(6) 0.291438(4) 0.01635(3) Uani 0.99 1 d D A 1
Ho2 Ho 0.618568(8) 0.206851(6) 0.215057(4) 0.01763(3) Uani 0.99 1 d D A 1
Co1 Co 0.43341(2) 0.308659(17) 0.198943(12) 0.01640(7) Uani 0.99 1 d D A 1
Co2 Co 0.57629(2) 0.323563(18) 0.302863(12) 0.01744(7) Uani 0.99 1 d D A 1
Ho1X Ho 0.4054(7) 0.3009(5) 0.2907(4) 0.0156(13) Uiso 0.01 1 d PD A 2
Ho2X Ho 0.6016(7) 0.3144(5) 0.2141(4) 0.0156(13) Uiso 0.01 1 d PD A 2
Co1X Co 0.4451(18) 0.1859(14) 0.2003(11) 0.0156(13) Uiso 0.01 1 d PD A 2
Co2X Co 0.5876(17) 0.1948(16) 0.3065(11) 0.0156(13) Uiso 0.01 1 d PD A 2
N1 N 0.38732(15) 0.41725(11) 0.20925(8) 0.0212(4) Uani 1 1 d . . .
C1 C 0.36243(17) 0.42313(14) 0.25457(10) 0.0212(5) Uani 1 1 d . . .
C2 C 0.31997(19) 0.48304(15) 0.26875(11) 0.0269(6) Uani 1 1 d . . .
H2A H 0.3040 0.4856 0.3013 0.032 Uiso 1 1 calc R . .
C3 C 0.3013(2) 0.53864(16) 0.23474(12) 0.0325(7) Uani 1 1 d . . .
H3A H 0.2725 0.5802 0.2434 0.039 Uiso 1 1 calc R . .
C4 C 0.3257(2) 0.53245(15) 0.18787(12) 0.0311(6) Uani 1 1 d . . .
H4A H 0.3131 0.5698 0.1637 0.037 Uiso 1 1 calc R . .
C5 C 0.36852(19) 0.47176(15) 0.17604(11) 0.0267(6) Uani 1 1 d . . .
C6 C 0.37850(18) 0.36101(14) 0.29066(10) 0.0227(5) Uani 1 1 d . . .
H6A H 0.4031 0.3788 0.3251 0.027 Uiso 1 1 calc R . .
H6B H 0.3220 0.3376 0.2921 0.027 Uiso 1 1 calc R . .
O1 O 0.43671(13) 0.31030(9) 0.27606(7) 0.0177(4) Uani 1 1 d . . .
C7 C 0.3935(2) 0.46419(17) 0.12462(12) 0.0358(7) Uani 1 1 d . . .
H7A H 0.3939 0.5118 0.1088 0.043 Uiso 1 1 calc R . .
H7B H 0.4535 0.4444 0.1287 0.043 Uiso 1 1 calc R . .
O2 O 0.33474(18) 0.41912(13) 0.09202(9) 0.0432(6) Uani 1 1 d D . .
H2 H 0.355(3) 0.3787(18) 0.0998(17) 0.065 Uiso 1 1 d D . .
N2 N 0.58644(15) 0.43735(11) 0.28790(8) 0.0214(4) Uani 1 1 d . . .
C8 C 0.59935(18) 0.44798(14) 0.24037(11) 0.0242(5) Uani 1 1 d . . .
C9 C 0.6075(2) 0.51560(16) 0.22044(13) 0.0373(7) Uani 1 1 d . . .
H9A H 0.6150 0.5215 0.1863 0.045 Uiso 1 1 calc R . .
C10 C 0.6043(3) 0.57390(17) 0.25149(14) 0.0451(9) Uani 1 1 d . . .
H10A H 0.6095 0.6206 0.2389 0.054 Uiso 1 1 calc R . .
C11 C 0.5936(2) 0.56365(16) 0.30060(13) 0.0374(7) Uani 1 1 d . . .
H11A H 0.5926 0.6032 0.3225 0.045 Uiso 1 1 calc R . .
C12 C 0.5843(2) 0.49504(15) 0.31815(11) 0.0279(6) Uani 1 1 d . . .
C13 C 0.61005(18) 0.38301(13) 0.20854(10) 0.0210(5) Uani 1 1 d . . .
H13A H 0.5828 0.3924 0.1728 0.025 Uiso 1 1 calc R . .
H13B H 0.6732 0.3741 0.2097 0.025 Uiso 1 1 calc R . .
O3 O 0.57147(13) 0.32192(9) 0.22566(7) 0.0179(4) Uani 1 1 d . . .
C14 C 0.5756(3) 0.48264(17) 0.37240(12) 0.0423(8) Uani 1 1 d . . .
H14A H 0.5650 0.5287 0.3882 0.051 Uiso 1 1 calc R . .
H14B H 0.5244 0.4516 0.3733 0.051 Uiso 1 1 calc R . .
O4 O 0.6514(2) 0.45056(14) 0.40079(10) 0.0569(8) Uani 1 1 d D . .
H4 H 0.646(3) 0.4042(18) 0.3976(19) 0.085 Uiso 1 1 d D . .
N3 N 0.42537(15) 0.07430(11) 0.24923(9) 0.0221(5) Uani 1 1 d . . .
C15 C 0.42319(18) 0.07324(14) 0.19875(10) 0.0229(5) Uani 1 1 d . . .
C16 C 0.4189(2) 0.00962(15) 0.17186(12) 0.0315(6) Uani 1 1 d . . .
H16A H 0.4159 0.0096 0.1361 0.038 Uiso 1 1 calc R . .
C17 C 0.4192(2) -0.05384(16) 0.19836(14) 0.0404(8) Uani 1 1 d . . .
H17A H 0.4159 -0.0979 0.1807 0.048 Uiso 1 1 calc R . .
C18 C 0.4243(2) -0.05297(16) 0.25027(13) 0.0368(7) Uani 1 1 d . . .
H18A H 0.4267 -0.0961 0.2690 0.044 Uiso 1 1 calc R . .
C19 C 0.42584(19) 0.01228(15) 0.27459(12) 0.0281(6) Uani 1 1 d . . .
C20 C 0.42570(18) 0.14490(14) 0.17321(10) 0.0220(5) Uani 1 1 d . . .
H20A H 0.4587 0.1409 0.1450 0.026 Uiso 1 1 calc R . .
H20B H 0.3653 0.1604 0.1588 0.026 Uiso 1 1 calc R . .
O5 O 0.46643(12) 0.19603(11) 0.20899(7) 0.0180(4) Uani 1 1 d . . .
C21 C 0.4278(2) 0.01821(14) 0.33057(12) 0.0300(6) Uani 1 1 d . . .
H21A H 0.3724 -0.0004 0.3387 0.036 Uiso 1 1 calc R . .
H21B H 0.4766 -0.0108 0.3491 0.036 Uiso 1 1 calc R . .
O6 O 0.43891(14) 0.09014(10) 0.34644(8) 0.0278(4) Uani 1 1 d D . .
H6 H 0.400(2) 0.0970(18) 0.3664(12) 0.033 Uiso 1 1 d D . .
N4 N 0.64436(15) 0.09442(12) 0.26340(9) 0.0238(5) Uani 1 1 d . . .
C22 C 0.64621(18) 0.09629(15) 0.31365(11) 0.0256(6) Uani 1 1 d . . .
C23 C 0.6655(2) 0.03613(17) 0.34382(13) 0.0373(7) Uani 1 1 d . . .
H23A H 0.6673 0.0383 0.3794 0.045 Uiso 1 1 calc R . .
C24 C 0.6819(3) -0.02705(18) 0.32074(15) 0.0466(9) Uani 1 1 d . . .
H24A H 0.6959 -0.0688 0.3406 0.056 Uiso 1 1 calc R . .
C25 C 0.6780(2) -0.02936(17) 0.26918(14) 0.0383(7) Uani 1 1 d . . .
H25A H 0.6878 -0.0727 0.2529 0.046 Uiso 1 1 calc R . .
C26 C 0.65935(19) 0.03272(15) 0.24119(12) 0.0295(6) Uani 1 1 d . . .
C27 C 0.62503(18) 0.16625(14) 0.33544(10) 0.0233(5) Uani 1 1 d . . .
H27A H 0.5930 0.1579 0.3636 0.028 Uiso 1 1 calc R . .
H27B H 0.6800 0.1918 0.3493 0.028 Uiso 1 1 calc R . .
O7 O 0.57299(13) 0.20853(11) 0.29745(8) 0.0186(4) Uani 1 1 d . . .
C28 C 0.6546(2) 0.03472(15) 0.18490(12) 0.0313(6) Uani 1 1 d . . .
H28A H 0.7126 0.0227 0.1769 0.038 Uiso 1 1 calc R . .
H28B H 0.6120 -0.0013 0.1686 0.038 Uiso 1 1 calc R . .
O8 O 0.62875(15) 0.10281(11) 0.16520(8) 0.0308(5) Uani 1 1 d D . .
H8 H 0.660(2) 0.1131(19) 0.1424(12) 0.037 Uiso 1 1 d D . .
O9 O 0.30219(12) 0.28778(10) 0.17808(7) 0.0238(4) Uani 1 1 d . . .
O10 O 0.29294(12) 0.19866(10) 0.23194(7) 0.0226(4) Uani 1 1 d . . .
C29 C 0.26078(17) 0.23938(14) 0.19590(9) 0.0208(5) Uani 1 1 d . . .
C30 C 0.1646(2) 0.22787(19) 0.17140(12) 0.0335(7) Uani 1 1 d . . .
C31 C 0.1104(2) 0.2212(2) 0.21345(14) 0.0505(10) Uani 1 1 d . . .
H31A H 0.1145 0.2655 0.2330 0.076 Uiso 1 1 calc R . .
H31B H 0.1331 0.1818 0.2360 0.076 Uiso 1 1 calc R . .
H31C H 0.0491 0.2120 0.1983 0.076 Uiso 1 1 calc R . .
C32 C 0.1314(2) 0.2893(2) 0.13542(13) 0.0457(9) Uani 1 1 d . . .
H32A H 0.1356 0.3340 0.1546 0.069 Uiso 1 1 calc R . .
H32B H 0.0702 0.2807 0.1197 0.069 Uiso 1 1 calc R . .
H32C H 0.1672 0.2927 0.1090 0.069 Uiso 1 1 calc R . .
C33 C 0.1599(3) 0.1579(2) 0.14105(14) 0.0556(11) Uani 1 1 d . . .
H33A H 0.0992 0.1489 0.1246 0.083 Uiso 1 1 calc R . .
H33B H 0.1809 0.1186 0.1641 0.083 Uiso 1 1 calc R . .
H33C H 0.1967 0.1618 0.1151 0.083 Uiso 1 1 calc R . .
O11 O 0.44409(13) 0.30872(10) 0.12470(7) 0.0233(4) Uani 1 1 d . . .
O12 O 0.56021(13) 0.23771(10) 0.13001(7) 0.0242(4) Uani 1 1 d . . .
C34 C 0.49517(17) 0.26845(14) 0.10522(10) 0.0214(5) Uani 1 1 d . . .
C35 C 0.47344(19) 0.25954(17) 0.04715(10) 0.0286(6) Uani 1 1 d . . .
C36 C 0.5273(2) 0.19881(19) 0.03032(12) 0.0378(7) Uani 1 1 d . . .
H36A H 0.5127 0.1937 -0.0067 0.057 Uiso 1 1 calc R . .
H36B H 0.5137 0.1544 0.0464 0.057 Uiso 1 1 calc R . .
H36C H 0.5898 0.2094 0.0405 0.057 Uiso 1 1 calc R . .
C37 C 0.4966(2) 0.3301(2) 0.02396(12) 0.0405(8) Uani 1 1 d . . .
H37A H 0.4622 0.3686 0.0352 0.061 Uiso 1 1 calc R . .
H37B H 0.4831 0.3267 -0.0132 0.061 Uiso 1 1 calc R . .
H37C H 0.5591 0.3399 0.0350 0.061 Uiso 1 1 calc R . .
C38 C 0.3757(2) 0.2438(2) 0.03081(13) 0.0478(9) Uani 1 1 d . . .
H38A H 0.3416 0.2832 0.0411 0.072 Uiso 1 1 calc R . .
H38B H 0.3612 0.1998 0.0470 0.072 Uiso 1 1 calc R . .
H38C H 0.3618 0.2384 -0.0062 0.072 Uiso 1 1 calc R . .
O13 O 0.56735(13) 0.32323(10) 0.37710(7) 0.0245(4) Uani 1 1 d . . .
O14 O 0.47184(12) 0.23414(10) 0.37527(7) 0.0226(4) Uani 1 1 d . . .
C39 C 0.52913(17) 0.27452(14) 0.39847(10) 0.0218(5) Uani 1 1 d . . .
C40 C 0.55765(19) 0.26727(17) 0.45618(10) 0.0270(6) Uani 1 1 d . . .
C41 C 0.5202(2) 0.19925(17) 0.47504(11) 0.0327(7) Uani 1 1 d . . .
H41A H 0.4561 0.2007 0.4667 0.049 Uiso 1 1 calc R . .
H41B H 0.5389 0.1955 0.5119 0.049 Uiso 1 1 calc R . .
H41C H 0.5416 0.1579 0.4586 0.049 Uiso 1 1 calc R . .
C42 C 0.5237(2) 0.33260(18) 0.48076(11) 0.0358(7) Uani 1 1 d . . .
H42A H 0.4595 0.3335 0.4725 0.054 Uiso 1 1 calc R . .
H42B H 0.5470 0.3759 0.4678 0.054 Uiso 1 1 calc R . .
H42C H 0.5427 0.3302 0.5177 0.054 Uiso 1 1 calc R . .
C43 C 0.6576(2) 0.2657(2) 0.46939(12) 0.0453(9) Uani 1 1 d . . .
H43A H 0.6761 0.2610 0.5062 0.068 Uiso 1 1 calc R . .
H43B H 0.6812 0.3099 0.4579 0.068 Uiso 1 1 calc R . .
H43C H 0.6796 0.2251 0.4525 0.068 Uiso 1 1 calc R . .
O15 O 0.71203(13) 0.32638(10) 0.32364(7) 0.0254(4) Uani 1 1 d . . .
O16 O 0.74080(12) 0.23838(11) 0.27343(7) 0.0258(4) Uani 1 1 d . . .
C44 C 0.76279(18) 0.28193(15) 0.30927(10) 0.0226(5) Uani 1 1 d . . .
C45 C 0.85878(18) 0.27849(15) 0.33706(11) 0.0253(6) Uani 1 1 d . . .
C46 C 0.8787(2) 0.33771(17) 0.37661(12) 0.0359(7) Uani 1 1 d . . .
H46A H 0.8694 0.3841 0.3597 0.054 Uiso 1 1 calc R . .
H46B H 0.9397 0.3339 0.3941 0.054 Uiso 1 1 calc R . .
H46C H 0.8397 0.3331 0.4014 0.054 Uiso 1 1 calc R . .
C47 C 0.8732(2) 0.20601(16) 0.36377(12) 0.0309(6) Uani 1 1 d . . .
H47A H 0.8614 0.1679 0.3385 0.046 Uiso 1 1 calc R . .
H47B H 0.8336 0.2013 0.3881 0.046 Uiso 1 1 calc R . .
H47C H 0.9340 0.2025 0.3818 0.046 Uiso 1 1 calc R . .
C48 C 0.9178(2) 0.28485(18) 0.29746(12) 0.0346(7) Uani 1 1 d . . .
H48A H 0.9036 0.2468 0.2723 0.052 Uiso 1 1 calc R . .
H48B H 0.9792 0.2807 0.3142 0.052 Uiso 1 1 calc R . .
H48C H 0.9084 0.3312 0.2805 0.052 Uiso 1 1 calc R . .
O17 O 0.30324(13) 0.20004(10) 0.33275(7) 0.0248(4) Uani 1 1 d . . .
O18 O 0.32652(14) 0.12679(11) 0.39910(7) 0.0293(4) Uani 1 1 d . . .
C49 C 0.28983(18) 0.17937(15) 0.37560(10) 0.0233(5) Uani 1 1 d . A .
C50 C 0.22323(19) 0.22234(17) 0.39956(11) 0.0275(6) Uani 1 1 d D . .
C51A C 0.1933(4) 0.1765(3) 0.44070(19) 0.0430(12) Uani 0.71 1 d P A 1
H51A H 0.2440 0.1646 0.4670 0.065 Uiso 0.71 1 calc PR A 1
H51B H 0.1665 0.1326 0.4254 0.065 Uiso 0.71 1 calc PR A 1
H51C H 0.1504 0.2029 0.4560 0.065 Uiso 0.71 1 calc PR A 1
C52A C 0.1461(3) 0.2417(3) 0.35930(17) 0.0422(12) Uani 0.71 1 d P A 1
H52A H 0.1157 0.1982 0.3456 0.063 Uiso 0.71 1 calc PR A 1
H52B H 0.1664 0.2676 0.3319 0.063 Uiso 0.71 1 calc PR A 1
H52C H 0.1058 0.2718 0.3741 0.063 Uiso 0.71 1 calc PR A 1
C53A C 0.2717(3) 0.2883(3) 0.4222(2) 0.0472(14) Uani 0.71 1 d P A 1
H53A H 0.3216 0.2742 0.4483 0.071 Uiso 0.71 1 calc PR A 1
H53B H 0.2320 0.3184 0.4374 0.071 Uiso 0.71 1 calc PR A 1
H53C H 0.2930 0.3149 0.3953 0.071 Uiso 0.71 1 calc PR A 1
C51B C 0.1529(12) 0.1782(10) 0.4150(7) 0.084(6) Uiso 0.29 1 d PD A 2
H51D H 0.1128 0.2090 0.4295 0.127 Uiso 0.29 1 calc PR A 2
H51E H 0.1792 0.1433 0.4405 0.127 Uiso 0.29 1 calc PR A 2
H51F H 0.1204 0.1534 0.3853 0.127 Uiso 0.29 1 calc PR A 2
C52B C 0.1759(12) 0.2815(9) 0.3646(7) 0.077(5) Uiso 0.29 1 d PD A 2
H52D H 0.1350 0.3067 0.3822 0.115 Uiso 0.29 1 calc PR A 2
H52E H 0.1435 0.2600 0.3334 0.115 Uiso 0.29 1 calc PR A 2
H52F H 0.2192 0.3151 0.3560 0.115 Uiso 0.29 1 calc PR A 2
C53B C 0.2705(12) 0.2619(9) 0.4455(6) 0.072(6) Uiso 0.29 1 d PD A 2
H53D H 0.2281 0.2893 0.4607 0.108 Uiso 0.29 1 calc PR A 2
H53E H 0.3135 0.2944 0.4353 0.108 Uiso 0.29 1 calc PR A 2
H53F H 0.3006 0.2278 0.4705 0.108 Uiso 0.29 1 calc PR A 2
O19 O 0.73336(13) 0.23064(12) 0.17349(7) 0.0291(4) Uani 1 1 d . . .
O20 O 0.73558(16) 0.15000(11) 0.11332(8) 0.0359(5) Uani 1 1 d . . .
C54 C 0.75758(19) 0.20855(16) 0.13392(11) 0.0282(6) Uani 1 1 d . . .
C55 C 0.8166(2) 0.25901(17) 0.10985(11) 0.0307(6) Uani 1 1 d . . .
C56 C 0.7568(2) 0.31713(18) 0.08253(13) 0.0398(8) Uani 1 1 d . . .
H56A H 0.7282 0.3423 0.1071 0.060 Uiso 1 1 calc R . .
H56B H 0.7122 0.2955 0.0563 0.060 Uiso 1 1 calc R . .
H56C H 0.7918 0.3509 0.0667 0.060 Uiso 1 1 calc R . .
C57 C 0.8846(2) 0.2930(2) 0.15157(13) 0.0416(8) Uani 1 1 d . . .
H57A H 0.9238 0.2560 0.1687 0.062 Uiso 1 1 calc R . .
H57B H 0.8548 0.3165 0.1763 0.062 Uiso 1 1 calc R . .
H57C H 0.9188 0.3281 0.1365 0.062 Uiso 1 1 calc R . .
C58 C 0.8638(3) 0.2188(2) 0.07334(16) 0.0598(12) Uani 1 1 d . . .
H58A H 0.9006 0.1815 0.0919 0.090 Uiso 1 1 calc R . .
H58B H 0.9006 0.2520 0.0583 0.090 Uiso 1 1 calc R . .
H58C H 0.8206 0.1972 0.0464 0.090 Uiso 1 1 calc R . .
N61 N 0.4173(4) 0.4733(3) -0.08634(17) 0.1002(19) Uani 1 1 d . . .
C61 C 0.3878(3) 0.4896(2) -0.05417(15) 0.0546(10) Uani 1 1 d . . .
C62 C 0.3504(3) 0.5127(2) -0.01109(17) 0.0627(12) Uani 1 1 d . . .
H62A H 0.3905 0.5461 0.0095 0.094 Uiso 1 1 calc R . .
H62B H 0.3411 0.4713 0.0096 0.094 Uiso 1 1 calc R . .
H62C H 0.2942 0.5363 -0.0233 0.094 Uiso 1 1 calc R . .
N62 N 0.4025(3) 0.0258(3) 0.54828(16) 0.0840(14) Uani 1 1 d . . .
C63 C 0.3872(3) 0.0027(3) 0.50788(17) 0.0565(11) Uani 1 1 d . . .
C64 C 0.3688(3) -0.0254(2) 0.45617(15) 0.0534(10) Uani 1 1 d . . .
H64A H 0.4224 -0.0456 0.4477 0.080 Uiso 1 1 calc R . .
H64B H 0.3477 0.0131 0.4324 0.080 Uiso 1 1 calc R . .
H64C H 0.3238 -0.0625 0.4538 0.080 Uiso 1 1 calc R . .
N63 N 0.3538(6) 0.4769(4) 0.4025(2) 0.160(4) Uani 1 1 d . . .
C65 C 0.3505(5) 0.4753(3) 0.4414(2) 0.090(2) Uani 1 1 d . . .
C66 C 0.3419(5) 0.4695(4) 0.4931(2) 0.103(2) Uani 1 1 d . . .
H66A H 0.3999 0.4627 0.5142 0.154 Uiso 1 1 calc R . .
H66B H 0.3046 0.4286 0.4972 0.154 Uiso 1 1 calc R . .
H66C H 0.3154 0.5130 0.5035 0.154 Uiso 1 1 calc R . .
N64A N 0.5852(10) 0.0403(8) -0.0466(5) 0.105(4) Uani 0.50 1 d P B 1
C67A C 0.6061(18) 0.0260(8) -0.0057(9) 0.068(4) Uani 0.50 1 d P B 1
C68A C 0.639(4) 0.014(3) 0.0467(18) 0.059(5) Uani 0.50 1 d P B 1
H68A H 0.6703 -0.0312 0.0511 0.088 Uiso 0.50 1 calc PR B 1
H68B H 0.5907 0.0137 0.0654 0.088 Uiso 0.50 1 calc PR B 1
H68C H 0.6799 0.0529 0.0598 0.088 Uiso 0.50 1 calc PR B 1
N64B N 0.5934(10) -0.0142(7) -0.0428(4) 0.105(4) Uani 0.50 1 d P C 2
C67B C 0.6140(18) -0.0042(8) 0.0000(9) 0.068(4) Uani 0.50 1 d P C 2
C68B C 0.634(4) 0.007(3) 0.0551(19) 0.059(5) Uani 0.50 1 d P C 2
H68D H 0.6334 0.0582 0.0623 0.088 Uiso 0.50 1 calc PR C 2
H68E H 0.6924 -0.0122 0.0687 0.088 Uiso 0.50 1 calc PR C 2
H68F H 0.5903 -0.0171 0.0710 0.088 Uiso 0.50 1 calc PR C 2

loop_
_atom_site_aniso_label
_atom_site_aniso_U_11
_atom_site_aniso_U_22
_atom_site_aniso_U_33
_atom_site_aniso_U_23
_atom_site_aniso_U_13
_atom_site_aniso_U_12
Ho1 0.01747(6) 0.01602(6) 0.01586(6) 0.00193(4) 0.00381(4) -0.00007(4)
Ho2 0.01688(6) 0.01904(6) 0.01711(6) -0.00064(4) 0.00345(4) 0.00056(4)
Co1 0.01700(16) 0.01781(16) 0.01461(15) 0.00195(12) 0.00346(12) 0.00040(12)
Co2 0.01937(17) 0.01779(16) 0.01493(16) 0.00009(12) 0.00255(13) -0.00053(13)
N1 0.0208(11) 0.0197(10) 0.0230(11) 0.0040(9) 0.0039(9) 0.0022(9)
C1 0.0178(12) 0.0203(12) 0.0247(13) 0.0019(10) 0.0021(10) 0.0009(10)
C2 0.0268(14) 0.0233(13) 0.0322(15) -0.0002(11) 0.0094(12) 0.0054(11)
C3 0.0290(16) 0.0234(14) 0.0459(18) 0.0015(13) 0.0086(13) 0.0095(12)
C4 0.0299(15) 0.0240(14) 0.0393(17) 0.0111(12) 0.0062(13) 0.0074(12)
C5 0.0275(14) 0.0246(13) 0.0278(14) 0.0071(11) 0.0042(11) 0.0033(11)
C6 0.0278(14) 0.0211(12) 0.0211(12) -0.0008(10) 0.0092(11) 0.0050(10)
O1 0.0204(9) 0.0173(9) 0.0157(9) 0.0005(7) 0.0039(8) 0.0029(7)
C7 0.0463(19) 0.0306(15) 0.0328(16) 0.0134(13) 0.0132(14) 0.0100(14)
O2 0.0561(16) 0.0430(14) 0.0274(11) 0.0083(10) -0.0009(11) 0.0182(12)
N2 0.0229(11) 0.0187(10) 0.0222(11) -0.0025(8) 0.0028(9) -0.0025(9)
C8 0.0239(14) 0.0215(13) 0.0269(14) 0.0000(10) 0.0041(11) -0.0030(10)
C9 0.055(2) 0.0239(14) 0.0363(17) 0.0036(12) 0.0165(15) -0.0041(14)
C10 0.072(3) 0.0192(14) 0.049(2) 0.0037(14) 0.0220(19) -0.0025(15)
C11 0.051(2) 0.0212(14) 0.0423(18) -0.0067(13) 0.0143(16) -0.0015(13)
C12 0.0318(15) 0.0229(13) 0.0288(14) -0.0041(11) 0.0049(12) -0.0014(11)
C13 0.0253(13) 0.0172(12) 0.0218(12) 0.0002(10) 0.0074(10) -0.0054(10)
O3 0.0193(10) 0.0187(9) 0.0155(9) 0.0012(7) 0.0023(7) -0.0031(7)
C14 0.070(3) 0.0277(15) 0.0305(16) -0.0087(13) 0.0129(16) -0.0061(16)
O4 0.091(2) 0.0328(13) 0.0363(14) -0.0052(11) -0.0158(14) -0.0114(14)
N3 0.0212(11) 0.0170(10) 0.0289(12) -0.0005(9) 0.0071(9) -0.0007(8)
C15 0.0200(13) 0.0212(12) 0.0285(14) -0.0045(10) 0.0067(11) -0.0010(10)
C16 0.0344(16) 0.0257(14) 0.0361(16) -0.0104(12) 0.0108(13) -0.0028(12)
C17 0.050(2) 0.0201(14) 0.054(2) -0.0113(14) 0.0165(17) -0.0049(13)
C18 0.0424(19) 0.0180(13) 0.053(2) 0.0017(13) 0.0171(16) 0.0005(12)
C19 0.0276(15) 0.0205(13) 0.0374(16) 0.0024(11) 0.0094(12) 0.0023(11)
C20 0.0249(14) 0.0232(13) 0.0180(12) -0.0054(10) 0.0041(10) -0.0031(10)
O5 0.0186(11) 0.0184(9) 0.0165(10) -0.0024(7) 0.0018(8) -0.0014(7)
C21 0.0347(16) 0.0184(12) 0.0398(16) 0.0075(12) 0.0143(13) 0.0011(11)
O6 0.0362(12) 0.0209(9) 0.0291(10) 0.0050(8) 0.0132(9) 0.0025(8)
N4 0.0171(11) 0.0216(11) 0.0327(12) 0.0025(9) 0.0050(9) 0.0034(9)
C22 0.0195(13) 0.0249(13) 0.0322(15) 0.0067(11) 0.0045(11) 0.0040(11)
C23 0.0391(18) 0.0348(16) 0.0378(17) 0.0146(14) 0.0065(14) 0.0121(14)
C24 0.049(2) 0.0284(16) 0.061(2) 0.0185(16) 0.0072(18) 0.0168(15)
C25 0.0340(17) 0.0248(15) 0.056(2) 0.0026(14) 0.0068(15) 0.0073(13)
C26 0.0210(14) 0.0231(13) 0.0443(17) -0.0021(12) 0.0060(12) 0.0038(11)
C27 0.0215(13) 0.0256(13) 0.0219(13) 0.0085(10) 0.0016(10) 0.0025(11)
O7 0.0187(10) 0.0194(11) 0.0169(10) 0.0040(7) 0.0011(8) 0.0018(7)
C28 0.0303(16) 0.0224(13) 0.0430(17) -0.0059(12) 0.0115(13) 0.0028(12)
O8 0.0385(12) 0.0239(10) 0.0327(11) -0.0035(8) 0.0143(9) 0.0012(9)
O9 0.0202(9) 0.0267(10) 0.0240(10) 0.0040(8) 0.0027(8) -0.0002(8)
O10 0.0188(9) 0.0284(10) 0.0203(9) 0.0023(7) 0.0027(7) -0.0009(7)
C29 0.0175(12) 0.0280(13) 0.0170(12) -0.0015(10) 0.0037(10) 0.0014(10)
C30 0.0201(14) 0.0504(19) 0.0279(15) 0.0121(14) -0.0011(11) -0.0057(13)
C31 0.0205(16) 0.083(3) 0.049(2) 0.033(2) 0.0099(15) 0.0046(17)
C32 0.0218(16) 0.075(3) 0.0379(19) 0.0237(18) -0.0013(13) 0.0030(16)
C33 0.056(2) 0.065(3) 0.038(2) 0.0006(18) -0.0111(17) -0.031(2)
O11 0.0270(10) 0.0270(10) 0.0164(9) 0.0026(7) 0.0054(8) 0.0026(8)
O12 0.0231(10) 0.0322(10) 0.0178(9) 0.0000(8) 0.0054(7) 0.0018(8)
C34 0.0197(13) 0.0272(13) 0.0176(12) 0.0007(10) 0.0042(10) -0.0064(10)
C35 0.0246(14) 0.0449(17) 0.0154(13) -0.0039(11) 0.0011(10) 0.0021(12)
C36 0.0377(18) 0.052(2) 0.0226(15) -0.0118(13) 0.0034(13) 0.0058(15)
C37 0.045(2) 0.056(2) 0.0217(15) 0.0117(14) 0.0108(14) 0.0114(16)
C38 0.0268(17) 0.083(3) 0.0303(17) -0.0191(17) -0.0045(13) -0.0014(17)
O13 0.0303(11) 0.0258(9) 0.0174(9) -0.0008(7) 0.0047(8) -0.0035(8)
O14 0.0230(10) 0.0283(10) 0.0171(9) 0.0026(7) 0.0052(7) -0.0023(8)
C39 0.0202(13) 0.0269(13) 0.0188(12) 0.0003(10) 0.0051(10) 0.0040(10)
C40 0.0240(14) 0.0395(16) 0.0168(13) 0.0019(11) 0.0017(10) 0.0003(12)
C41 0.0407(18) 0.0376(16) 0.0190(14) 0.0076(12) 0.0030(12) 0.0010(13)
C42 0.0445(19) 0.0432(18) 0.0204(14) -0.0066(13) 0.0081(13) -0.0065(15)
C43 0.0252(16) 0.082(3) 0.0261(16) 0.0070(16) -0.0011(13) -0.0001(17)
O15 0.0224(10) 0.0259(10) 0.0266(10) 0.0002(8) 0.0013(8) -0.0018(8)
O16 0.0202(10) 0.0339(11) 0.0230(10) -0.0016(8) 0.0029(8) -0.0019(8)
C44 0.0195(13) 0.0273(13) 0.0200(12) 0.0055(10) 0.0007(10) -0.0027(10)
C45 0.0192(13) 0.0292(14) 0.0257(14) 0.0043(11) -0.0010(11) -0.0019(11)
C46 0.0336(17) 0.0336(16) 0.0347(17) 0.0001(13) -0.0091(13) -0.0039(13)
C47 0.0283(15) 0.0311(15) 0.0307(15) 0.0079(12) -0.0010(12) 0.0038(12)
C48 0.0202(14) 0.0447(18) 0.0374(17) 0.0090(14) 0.0013(12) -0.0032(13)
O17 0.0214(10) 0.0344(11) 0.0193(9) 0.0022(8) 0.0056(8) -0.0001(8)
O18 0.0354(12) 0.0268(10) 0.0283(10) 0.0042(8) 0.0128(9) -0.0029(9)
C49 0.0189(13) 0.0300(14) 0.0213(13) -0.0034(11) 0.0047(10) -0.0065(11)
C50 0.0225(14) 0.0391(16) 0.0221(13) -0.0026(12) 0.0073(11) -0.0034(12)
C51A 0.052(3) 0.054(3) 0.032(3) 0.009(2) 0.032(2) 0.011(2)
C52A 0.029(2) 0.071(4) 0.026(2) -0.005(2) 0.0032(18) 0.023(2)
C53A 0.032(3) 0.043(3) 0.071(4) -0.034(3) 0.021(3) -0.006(2)
O19 0.0237(10) 0.0416(12) 0.0231(10) -0.0037(9) 0.0074(8) -0.0029(9)
O20 0.0443(13) 0.0315(11) 0.0366(12) -0.0021(9) 0.0197(10) 0.0023(10)
C54 0.0251(14) 0.0353(15) 0.0246(14) 0.0038(12) 0.0057(11) 0.0083(12)
C55 0.0307(16) 0.0355(16) 0.0288(15) 0.0031(12) 0.0129(12) 0.0051(13)
C56 0.0403(19) 0.0412(18) 0.0339(17) 0.0086(14) -0.0032(14) -0.0045(15)
C57 0.0231(16) 0.059(2) 0.0417(19) 0.0136(16) 0.0038(14) -0.0030(15)
C58 0.084(3) 0.051(2) 0.062(3) -0.0030(19) 0.056(3) -0.001(2)
N61 0.140(5) 0.111(4) 0.062(3) -0.026(3) 0.051(3) -0.063(3)
C61 0.068(3) 0.061(3) 0.035(2) 0.0007(17) 0.0081(19) -0.020(2)
C62 0.073(3) 0.063(3) 0.058(3) 0.023(2) 0.031(2) 0.016(2)
N62 0.079(3) 0.124(4) 0.053(2) 0.004(2) 0.023(2) 0.018(3)
C63 0.041(2) 0.074(3) 0.057(3) 0.020(2) 0.0157(19) 0.011(2)
C64 0.056(2) 0.051(2) 0.052(2) 0.0162(18) 0.0055(19) 0.0035(19)
N63 0.268(10) 0.131(5) 0.108(5) 0.060(4) 0.102(6) 0.094(6)
C65 0.149(6) 0.072(3) 0.048(3) -0.002(2) 0.017(3) 0.042(4)
C66 0.131(6) 0.112(5) 0.075(4) -0.035(4) 0.042(4) -0.006(4)
N64A 0.101(5) 0.171(12) 0.046(3) -0.029(8) 0.018(3) -0.008(10)
C67A 0.075(6) 0.083(11) 0.049(6) -0.014(9) 0.015(4) -0.010(10)
C68A 0.080(7) 0.061(9) 0.037(13) 0.001(7) 0.015(7) 0.003(4)
N64B 0.101(5) 0.171(12) 0.046(3) -0.029(8) 0.018(3) -0.008(10)
C67B 0.075(6) 0.083(11) 0.049(6) -0.014(9) 0.015(4) -0.010(10)
C68B 0.080(7) 0.061(9) 0.037(13) 0.001(7) 0.015(7) 0.003(4)

loop_
_atom_type_symbol
_atom_type_description
_atom_type_scat_dispersion_real
_atom_type_scat_dispersion_imag
_atom_type_scat_source
C C 0.0033 0.0016 'International Tables Vol C Tables 4.2.6.8 and 6.1.1.4'
H H 0.0000 0.0000 'International Tables Vol C Tables 4.2.6.8 and 6.1.1.4'
N N 0.0061 0.0033 'International Tables Vol C Tables 4.2.6.8 and 6.1.1.4'
O O 0.0106 0.0060 'International Tables Vol C Tables 4.2.6.8 and 6.1.1.4'
Co Co 0.3494 0.9721 'International Tables Vol C Tables 4.2.6.8 and 6.1.1.4'
Ho Ho -0.2175 4.6783 'International Tables Vol C Tables 4.2.6.8 and 6.1.1.4'

loop_
_geom_angle_atom_site_label_1
_geom_angle_atom_site_label_2
_geom_angle_atom_site_label_3
_geom_angle
O1 Ho1 O17 97.53(7)
O1 Ho1 O10 85.45(6)
O17 Ho1 O10 70.42(7)
O1 Ho1 O7 75.13(7)
O17 Ho1 O7 145.91(7)
O10 Ho1 O7 139.78(6)
O1 Ho1 O14 79.15(6)
O17 Ho1 O14 71.12(7)
O10 Ho1 O14 135.98(7)
O7 Ho1 O14 74.80(7)
O1 Ho1 O6 151.93(7)
O17 Ho1 O6 76.81(7)
O10 Ho1 O6 117.19(7)
O7 Ho1 O6 94.05(7)
O14 Ho1 O6 72.98(7)
O1 Ho1 O5 75.25(7)
O17 Ho1 O5 144.38(7)
O10 Ho1 O5 74.23(6)
O7 Ho1 O5 66.96(7)
O14 Ho1 O5 138.13(6)
O6 Ho1 O5 124.82(7)
O1 Ho1 N3 140.48(7)
O17 Ho1 N3 111.62(7)
O10 Ho1 N3 80.18(7)
O7 Ho1 N3 92.75(8)
O14 Ho1 N3 134.53(7)
O6 Ho1 N3 64.35(7)
O5 Ho1 N3 65.47(7)
O16 Ho2 O19 70.43(7)
O16 Ho2 O3 85.18(7)
O19 Ho2 O3 99.62(7)
O16 Ho2 O5 139.71(7)
O19 Ho2 O5 147.00(7)
O3 Ho2 O5 75.70(7)
O16 Ho2 O12 135.49(7)
O19 Ho2 O12 71.44(7)
O3 Ho2 O12 79.36(6)
O5 Ho2 O12 75.61(7)
O16 Ho2 O8 117.32(7)
O19 Ho2 O8 75.71(7)
O3 Ho2 O8 152.51(7)
O5 Ho2 O8 93.40(7)
O12 Ho2 O8 73.45(7)
O16 Ho2 O7 73.88(7)
O19 Ho2 O7 144.17(7)
O3 Ho2 O7 74.12(7)
O5 Ho2 O7 66.93(7)
O12 Ho2 O7 138.18(6)
O8 Ho2 O7 125.20(7)
O16 Ho2 N4 80.23(7)
O19 Ho2 N4 110.63(7)
O3 Ho2 N4 139.28(7)
O5 Ho2 N4 91.52(7)
O12 Ho2 N4 135.32(7)
O8 Ho2 N4 64.68(8)
O7 Ho2 N4 65.36(7)
O11 Co1 O9 89.36(8)
O11 Co1 O1 173.91(8)
O9 Co1 O1 96.73(8)
O11 Co1 O3 94.05(8)
O9 Co1 O3 174.48(7)
O1 Co1 O3 79.86(8)
O11 Co1 O5 93.55(7)
O9 Co1 O5 92.71(7)
O1 Co1 O5 85.91(7)
O3 Co1 O5 82.75(7)
O11 Co1 N1 102.13(8)
O9 Co1 N1 83.20(8)
O1 Co1 N1 78.96(7)
O3 Co1 N1 100.29(8)
O5 Co1 N1 163.72(8)
O13 Co2 O3 173.98(8)
O13 Co2 O15 89.19(8)
O3 Co2 O15 96.76(8)
O13 Co2 O7 93.31(8)
O3 Co2 O7 85.51(7)
O15 Co2 O7 93.08(8)
O13 Co2 O1 94.62(8)
O3 Co2 O1 79.37(8)
O15 Co2 O1 173.58(7)
O7 Co2 O1 81.56(7)
O13 Co2 N2 101.76(8)
O3 Co2 N2 79.68(8)
O15 Co2 N2 85.44(8)
O7 Co2 N2 164.82(8)
O1 Co2 N2 98.80(8)
C1 N1 C5 117.9(2)
C1 N1 Co1 110.13(16)
C5 N1 Co1 131.04(19)
N1 C1 C2 122.8(2)
N1 C1 C6 118.3(2)
C2 C1 C6 118.8(2)
C3 C2 C1 119.0(3)
C3 C2 H2A 120.5
C1 C2 H2A 120.5
C4 C3 C2 118.5(3)
C4 C3 H3A 120.8
C2 C3 H3A 120.8
C3 C4 C5 120.0(3)
C3 C4 H4A 120.0
C5 C4 H4A 120.0
N1 C5 C4 121.8(3)
N1 C5 C7 118.0(2)
C4 C5 C7 120.2(3)
O1 C6 C1 112.5(2)
O1 C6 H6A 109.1
C1 C6 H6A 109.1
O1 C6 H6B 109.1
C1 C6 H6B 109.1
H6A C6 H6B 107.8
C6 O1 Co1 112.80(15)
C6 O1 Co2 118.73(16)
Co1 O1 Co2 99.99(9)
C6 O1 Ho1 121.02(16)
Co1 O1 Ho1 100.42(7)
Co2 O1 Ho1 100.43(7)
O2 C7 C5 112.0(3)
O2 C7 H7A 109.2
C5 C7 H7A 109.2
O2 C7 H7B 109.2
C5 C7 H7B 109.2
H7A C7 H7B 107.9
C7 O2 H2 103(3)
C8 N2 C12 118.2(2)
C8 N2 Co2 110.39(17)
C12 N2 Co2 131.39(19)
N2 C8 C9 122.7(3)
N2 C8 C13 117.7(2)
C9 C8 C13 119.5(2)
C10 C9 C8 118.5(3)
C10 C9 H9A 120.8
C8 C9 H9A 120.8
C11 C10 C9 119.4(3)
C11 C10 H10A 120.3
C9 C10 H10A 120.3
C10 C11 C12 119.6(3)
C10 C11 H11A 120.2
C12 C11 H11A 120.2
N2 C12 C11 121.6(3)
N2 C12 C14 118.0(3)
C11 C12 C14 120.3(3)
O3 C13 C8 112.1(2)
O3 C13 H13A 109.2
C8 C13 H13A 109.2
O3 C13 H13B 109.2
C8 C13 H13B 109.2
H13A C13 H13B 107.9
C13 O3 Co2 112.08(15)
C13 O3 Co1 116.36(16)
Co2 O3 Co1 100.77(9)
C13 O3 Ho2 123.89(17)
Co2 O3 Ho2 100.56(7)
Co1 O3 Ho2 99.74(7)
O4 C14 C12 111.9(3)
O4 C14 H14A 109.2
C12 C14 H14A 109.2
O4 C14 H14B 109.2
C12 C14 H14B 109.2
H14A C14 H14B 107.9
C14 O4 H4 108(4)
C15 N3 C19 119.3(2)
C15 N3 Ho1 118.24(17)
C19 N3 Ho1 122.35(18)
N3 C15 C16 121.5(3)
N3 C15 C20 116.3(2)
C16 C15 C20 122.2(3)
C17 C16 C15 118.6(3)
C17 C16 H16A 120.7
C15 C16 H16A 120.7
C18 C17 C16 120.0(3)
C18 C17 H17A 120.0
C16 C17 H17A 120.0
C17 C18 C19 118.5(3)
C17 C18 H18A 120.7
C19 C18 H18A 120.7
N3 C19 C18 122.0(3)
N3 C19 C21 115.9(2)
C18 C19 C21 122.1(3)
O5 C20 C15 110.0(2)
O5 C20 H20A 109.7
C15 C20 H20A 109.7
O5 C20 H20B 109.7
C15 C20 H20B 109.7
H20A C20 H20B 108.2
C20 O5 Co1 120.47(17)
C20 O5 Ho2 115.03(15)
Co1 O5 Ho2 97.77(8)
C20 O5 Ho1 114.86(15)
Co1 O5 Ho1 92.79(7)
Ho2 O5 Ho1 113.05(8)
O6 C21 C19 110.5(2)
O6 C21 H21A 109.6
C19 C21 H21A 109.6
O6 C21 H21B 109.6
C19 C21 H21B 109.6
H21A C21 H21B 108.1
C21 O6 Ho1 125.39(17)
C21 O6 H6 105(2)
Ho1 O6 H6 104(2)
C22 N4 C26 119.6(2)
C22 N4 Ho2 118.34(18)
C26 N4 Ho2 122.04(19)
N4 C22 C23 121.7(3)
N4 C22 C27 116.6(2)
C23 C22 C27 121.7(3)
C24 C23 C22 118.4(3)
C24 C23 H23A 120.8
C22 C23 H23A 120.8
C25 C24 C23 120.0(3)
C25 C24 H24A 120.0
C23 C24 H24A 120.0
C24 C25 C26 118.9(3)
C24 C25 H25A 120.5
C26 C25 H25A 120.5
N4 C26 C25 121.5(3)
N4 C26 C28 116.4(3)
C25 C26 C28 122.2(3)
O7 C27 C22 110.4(2)
O7 C27 H27A 109.6
C22 C27 H27A 109.6
O7 C27 H27B 109.6
C22 C27 H27B 109.6
H27A C27 H27B 108.1
C27 O7 Co2 120.44(18)
C27 O7 Ho1 113.69(15)
Co2 O7 Ho1 98.88(7)
C27 O7 Ho2 114.82(16)
Co2 O7 Ho2 93.80(7)
Ho1 O7 Ho2 112.90(8)
O8 C28 C26 110.9(2)
O8 C28 H28A 109.5
C26 C28 H28A 109.5
O8 C28 H28B 109.5
C26 C28 H28B 109.5
H28A C28 H28B 108.0
C28 O8 Ho2 125.13(18)
C28 O8 H8 108(2)
Ho2 O8 H8 108(2)
C29 O9 Co1 125.95(17)
C29 O10 Ho1 137.12(17)
O9 C29 O10 124.8(2)
O9 C29 C30 117.8(2)
O10 C29 C30 117.4(2)
C31 C30 C32 111.0(3)
C31 C30 C29 108.7(2)
C32 C30 C29 110.6(3)
C31 C30 C33 109.9(3)
C32 C30 C33 109.5(3)
C29 C30 C33 107.1(3)
C30 C31 H31A 109.5
C30 C31 H31B 109.5
H31A C31 H31B 109.5
C30 C31 H31C 109.5
H31A C31 H31C 109.5
H31B C31 H31C 109.5
C30 C32 H32A 109.5
C30 C32 H32B 109.5
H32A C32 H32B 109.5
C30 C32 H32C 109.5
H32A C32 H32C 109.5
H32B C32 H32C 109.5
C30 C33 H33A 109.5
C30 C33 H33B 109.5
H33A C33 H33B 109.5
C30 C33 H33C 109.5
H33A C33 H33C 109.5
H33B C33 H33C 109.5
C34 O11 Co1 124.78(17)
C34 O12 Ho2 139.30(17)
O12 C34 O11 124.2(2)
O12 C34 C35 119.7(2)
O11 C34 C35 116.1(2)
C38 C35 C36 109.8(3)
C38 C35 C37 110.2(3)
C36 C35 C37 110.1(3)
C38 C35 C34 109.4(2)
C36 C35 C34 110.4(2)
C37 C35 C34 106.9(2)
C35 C36 H36A 109.5
C35 C36 H36B 109.5
H36A C36 H36B 109.5
C35 C36 H36C 109.5
H36A C36 H36C 109.5
H36B C36 H36C 109.5
C35 C37 H37A 109.5
C35 C37 H37B 109.5
H37A C37 H37B 109.5
C35 C37 H37C 109.5
H37A C37 H37C 109.5
H37B C37 H37C 109.5
C35 C38 H38A 109.5
C35 C38 H38B 109.5
H38A C38 H38B 109.5
C35 C38 H38C 109.5
H38A C38 H38C 109.5
H38B C38 H38C 109.5
C39 O13 Co2 124.30(17)
C39 O14 Ho1 139.30(16)
O14 C39 O13 124.0(2)
O14 C39 C40 119.8(2)
O13 C39 C40 116.2(2)
C43 C40 C41 109.8(3)
C43 C40 C42 109.4(3)
C41 C40 C42 110.3(2)
C43 C40 C39 109.2(2)
C41 C40 C39 110.5(2)
C42 C40 C39 107.7(2)
C40 C41 H41A 109.5
C40 C41 H41B 109.5
H41A C41 H41B 109.5
C40 C41 H41C 109.5
H41A C41 H41C 109.5
H41B C41 H41C 109.5
C40 C42 H42A 109.5
C40 C42 H42B 109.5
H42A C42 H42B 109.5
C40 C42 H42C 109.5
H42A C42 H42C 109.5
H42B C42 H42C 109.5
C40 C43 H43A 109.5
C40 C43 H43B 109.5
H43A C43 H43B 109.5
C40 C43 H43C 109.5
H43A C43 H43C 109.5
H43B C43 H43C 109.5
C44 O15 Co2 124.27(18)
C44 O16 Ho2 139.32(18)
O15 C44 O16 124.6(3)
O15 C44 C45 119.0(2)
O16 C44 C45 116.4(2)
C48 C45 C46 110.7(3)
C48 C45 C47 109.7(3)
C46 C45 C47 109.2(2)
C48 C45 C44 108.1(2)
C46 C45 C44 111.1(2)
C47 C45 C44 107.9(2)
C45 C46 H46A 109.5
C45 C46 H46B 109.5
H46A C46 H46B 109.5
C45 C46 H46C 109.5
H46A C46 H46C 109.5
H46B C46 H46C 109.5
C45 C47 H47A 109.5
C45 C47 H47B 109.5
H47A C47 H47B 109.5
C45 C47 H47C 109.5
H47A C47 H47C 109.5
H47B C47 H47C 109.5
C45 C48 H48A 109.5
C45 C48 H48B 109.5
H48A C48 H48B 109.5
C45 C48 H48C 109.5
H48A C48 H48C 109.5
H48B C48 H48C 109.5
C49 O17 Ho1 133.46(18)
O18 C49 O17 124.3(3)
O18 C49 C50 118.8(2)
O17 C49 C50 116.9(2)
C51B C50 C53B 108.6(9)
C52A C50 C53A 111.2(4)
C52A C50 C51A 110.1(4)
C53A C50 C51A 111.5(4)
C51B C50 C49 114.0(9)
C52A C50 C49 109.6(3)
C53B C50 C49 109.6(8)
C53A C50 C49 105.8(3)
C51A C50 C49 108.6(3)
C51B C50 C52B 106.1(9)
C53B C50 C52B 104.2(8)
C49 C50 C52B 113.8(8)
C50 C51A H51A 109.5
C50 C51A H51B 109.5
H51A C51A H51B 109.5
C50 C51A H51C 109.5
H51A C51A H51C 109.5
H51B C51A H51C 109.5
C50 C52A H52A 109.5
C50 C52A H52B 109.5
H52A C52A H52B 109.5
C50 C52A H52C 109.5
H52A C52A H52C 109.5
H52B C52A H52C 109.5
C50 C53A H53A 109.5
C50 C53A H53B 109.5
H53A C53A H53B 109.5
C50 C53A H53C 109.5
H53A C53A H53C 109.5
H53B C53A H53C 109.5
C50 C51B H51D 109.5
C50 C51B H51E 109.5
H51D C51B H51E 109.5
C50 C51B H51F 109.5
H51D C51B H51F 109.5
H51E C51B H51F 109.5
C50 C52B H52D 109.5
C50 C52B H52E 109.5
H52D C52B H52E 109.5
C50 C52B H52F 109.5
H52D C52B H52F 109.5
H52E C52B H52F 109.5
C50 C53B H53D 109.5
C50 C53B H53E 109.5
H53D C53B H53E 109.5
C50 C53B H53F 109.5
H53D C53B H53F 109.5
H53E C53B H53F 109.5
C54 O19 Ho2 135.9(2)
O20 C54 O19 124.2(3)
O20 C54 C55 119.5(3)
O19 C54 C55 116.3(3)
C58 C55 C57 109.0(3)
C58 C55 C56 111.6(3)
C57 C55 C56 109.2(3)
C58 C55 C54 110.9(3)
C57 C55 C54 109.6(2)
C56 C55 C54 106.6(3)
C55 C56 H56A 109.5
C55 C56 H56B 109.5
H56A C56 H56B 109.5
C55 C56 H56C 109.5
H56A C56 H56C 109.5
H56B C56 H56C 109.5
C55 C57 H57A 109.5
C55 C57 H57B 109.5
H57A C57 H57B 109.5
C55 C57 H57C 109.5
H57A C57 H57C 109.5
H57B C57 H57C 109.5
C55 C58 H58A 109.5
C55 C58 H58B 109.5
H58A C58 H58B 109.5
C55 C58 H58C 109.5
H58A C58 H58C 109.5
H58B C58 H58C 109.5
N61 C61 C62 178.6(5)
C61 C62 H62A 109.5
C61 C62 H62B 109.5
H62A C62 H62B 109.5
C61 C62 H62C 109.5
H62A C62 H62C 109.5
H62B C62 H62C 109.5
N62 C63 C64 178.9(5)
C63 C64 H64A 109.5
C63 C64 H64B 109.5
H64A C64 H64B 109.5
C63 C64 H64C 109.5
H64A C64 H64C 109.5
H64B C64 H64C 109.5
N63 C65 C66 176.3(10)
C65 C66 H66A 109.5
C65 C66 H66B 109.5
H66A C66 H66B 109.5
C65 C66 H66C 109.5
H66A C66 H66C 109.5
H66B C66 H66C 109.5
N64A C67A C68A 173(3)
N64B C67B C68B 176(3)
C67B C68B H68D 109.5
C67B C68B H68E 109.5
H68D C68B H68E 109.5
C67B C68B H68F 109.5
H68D C68B H68F 109.5
H68E C68B H68F 109.5

loop_
_geom_bond_atom_site_label_1
_geom_bond_atom_site_label_2
_geom_bond_distance
Ho1 O1 2.2962(18)
Ho1 O17 2.3199(19)
Ho1 O10 2.3212(19)
Ho1 O7 2.349(2)
Ho1 O14 2.3791(18)
Ho1 O6 2.3880(19)
Ho1 O5 2.435(2)
Ho1 N3 2.476(2)
Ho2 O16 2.3044(19)
Ho2 O19 2.3120(19)
Ho2 O3 2.3171(19)
Ho2 O5 2.3472(19)
Ho2 O12 2.3642(18)
Ho2 O8 2.389(2)
Ho2 O7 2.438(2)
Ho2 N4 2.472(2)
Co1 O11 2.0256(18)
Co1 O9 2.050(2)
Co1 O1 2.0570(19)
Co1 O3 2.147(2)
Co1 O5 2.183(2)
Co1 N1 2.197(2)
Co2 O13 2.0185(18)
Co2 O3 2.0557(19)
Co2 O15 2.080(2)
Co2 O7 2.167(2)
Co2 O1 2.169(2)
Co2 N2 2.187(2)
Ho1X Co1X 3.384(19)
Ho1X Co2X 3.423(19)
Ho2X Co2X 3.380(19)
Ho2X Co1X 3.397(18)
N1 C1 1.344(3)
N1 C5 1.353(3)
C1 C2 1.392(4)
C1 C6 1.507(4)
C2 C3 1.382(4)
C2 H2A 0.9500
C3 C4 1.381(4)
C3 H3A 0.9500
C4 C5 1.386(4)
C4 H4A 0.9500
C5 C7 1.505(4)
C6 O1 1.417(3)
C6 H6A 0.9900
C6 H6B 0.9900
C7 O2 1.422(4)
C7 H7A 0.9900
C7 H7B 0.9900
O2 H2 0.83(3)
N2 C8 1.340(3)
N2 C12 1.358(3)
C8 C9 1.393(4)
C8 C13 1.516(4)
C9 C10 1.382(5)
C9 H9A 0.9500
C10 C11 1.370(5)
C10 H10A 0.9500
C11 C12 1.389(4)
C11 H11A 0.9500
C12 C14 1.502(4)
C13 O3 1.410(3)
C13 H13A 0.9900
C13 H13B 0.9900
C14 O4 1.414(5)
C14 H14A 0.9900
C14 H14B 0.9900
O4 H4 0.88(3)
N3 C15 1.347(3)
N3 C19 1.348(3)
C15 C16 1.391(4)
C15 C20 1.514(4)
C16 C17 1.387(4)
C16 H16A 0.9500
C17 C18 1.378(5)
C17 H17A 0.9500
C18 C19 1.387(4)
C18 H18A 0.9500
C19 C21 1.498(4)
C20 O5 1.421(3)
C20 H20A 0.9900
C20 H20B 0.9900
C21 O6 1.418(3)
C21 H21A 0.9900
C21 H21B 0.9900
O6 H6 0.89(3)
N4 C22 1.342(4)
N4 C26 1.343(4)
C22 C23 1.390(4)
C22 C27 1.499(4)
C23 C24 1.384(5)
C23 H23A 0.9500
C24 C25 1.372(5)
C24 H24A 0.9500
C25 C26 1.388(4)
C25 H25A 0.9500
C26 C28 1.497(4)
C27 O7 1.421(3)
C27 H27A 0.9900
C27 H27B 0.9900
C28 O8 1.414(4)
C28 H28A 0.9900
C28 H28B 0.9900
O8 H8 0.87(3)
O9 C29 1.258(3)
O10 C29 1.261(3)
C29 C30 1.533(4)
C30 C31 1.529(4)
C30 C32 1.532(4)
C30 C33 1.540(5)
C31 H31A 0.9800
C31 H31B 0.9800
C31 H31C 0.9800
C32 H32A 0.9800
C32 H32B 0.9800
C32 H32C 0.9800
C33 H33A 0.9800
C33 H33B 0.9800
C33 H33C 0.9800
O11 C34 1.275(3)
O12 C34 1.245(3)
C34 C35 1.539(4)
C35 C38 1.529(4)
C35 C36 1.531(4)
C35 C37 1.534(5)
C36 H36A 0.9800
C36 H36B 0.9800
C36 H36C 0.9800
C37 H37A 0.9800
C37 H37B 0.9800
C37 H37C 0.9800
C38 H38A 0.9800
C38 H38B 0.9800
C38 H38C 0.9800
O13 C39 1.282(3)
O14 C39 1.245(3)
C39 C40 1.534(4)
C40 C43 1.528(4)
C40 C41 1.528(4)
C40 C42 1.532(4)
C41 H41A 0.9800
C41 H41B 0.9800
C41 H41C 0.9800
C42 H42A 0.9800
C42 H42B 0.9800
C42 H42C 0.9800
C43 H43A 0.9800
C43 H43B 0.9800
C43 H43C 0.9800
O15 C44 1.257(3)
O16 C44 1.260(3)
C44 C45 1.541(4)
C45 C48 1.528(4)
C45 C46 1.528(4)
C45 C47 1.536(4)
C46 H46A 0.9800
C46 H46B 0.9800
C46 H46C 0.9800
C47 H47A 0.9800
C47 H47B 0.9800
C47 H47C 0.9800
C48 H48A 0.9800
C48 H48B 0.9800
C48 H48C 0.9800
O17 C49 1.265(3)
O18 C49 1.251(3)
C49 C50 1.542(4)
C50 C51B 1.489(15)
C50 C52A 1.502(5)
C50 C53B 1.509(14)
C50 C53A 1.518(5)
C50 C51A 1.537(5)
C50 C52B 1.549(15)
C51A H51A 0.9800
C51A H51B 0.9800
C51A H51C 0.9800
C52A H52A 0.9800
C52A H52B 0.9800
C52A H52C 0.9800
C53A H53A 0.9800
C53A H53B 0.9800
C53A H53C 0.9800
C51B H51D 0.9800
C51B H51E 0.9800
C51B H51F 0.9800
C52B H52D 0.9800
C52B H52E 0.9800
C52B H52F 0.9800
C53B H53D 0.9800
C53B H53E 0.9800
C53B H53F 0.9800
O19 C54 1.258(3)
O20 C54 1.250(4)
C54 C55 1.540(4)
C55 C58 1.526(4)
C55 C57 1.529(5)
C55 C56 1.530(4)
C56 H56A 0.9800
C56 H56B 0.9800
C56 H56C 0.9800
C57 H57A 0.9800
C57 H57B 0.9800
C57 H57C 0.9800
C58 H58A 0.9800
C58 H58B 0.9800
C58 H58C 0.9800
N61 C61 1.092(6)
C61 C62 1.450(6)
C62 H62A 0.9800
C62 H62B 0.9800
C62 H62C 0.9800
N62 C63 1.149(6)
C63 C64 1.461(6)
C64 H64A 0.9800
C64 H64B 0.9800
C64 H64C 0.9800
N63 C65 1.055(7)
C65 C66 1.417(7)
C66 H66A 0.9800
C66 H66B 0.9800
C66 H66C 0.9800
N64A C67A 1.12(3)
C67A C68A 1.42(5)
C68A H68A 0.9800
C68A H68B 0.9800
C68A H68C 0.9800
N64B C67B 1.15(3)
C67B C68B 1.47(6)
C68B H68D 0.9800
C68B H68E 0.9800
C68B H68F 0.9800

loop_
_geom_hbond_atom_site_label_D
_geom_hbond_atom_site_label_H
_geom_hbond_atom_site_label_A
_geom_hbond_distance_DH
_geom_hbond_distance_HA
_geom_hbond_distance_DA
_geom_hbond_angle_DHA
O2 H2 O11 0.83(3) 1.94(3) 2.722(3) 157(5)
O4 H4 O13 0.88(3) 1.96(4) 2.744(3) 147(5)
O6 H6 O18 0.89(3) 1.66(3) 2.533(3) 168(3)
O8 H8 O20 0.87(3) 1.67(3) 2.513(3) 162(4)
